data_7028119
loop_
_publ_author_name
'L. Davies, David'
'Fawcett, John'
'Krafczyk, Roland'
'R. Russell, David'
'Singh, Kuldip'

_publ_section_title
;
 Use of silver oxide in the synthesis of areneruthenium metallacyclic
 complexes
;
_journal_issue 14
_journal_name_full 'Journal of the Chemical Society, Dalton Transactions'
_journal_page_first 2349
_journal_paper_doi 10.1039/a802646g
_journal_year 1998
_chemical_formula_sum 'C34 H34 Cl6 N O3 P Ru'
_chemical_formula_weight 849.36
_chemical_name_systematic
; 
 ? 
;
_space_group_IT_number 14
_symmetry_cell_setting monoclinic
_symmetry_space_group_name_Hall '-P 2yn'
_symmetry_space_group_name_H-M 'P 1 21/n 1'
_atom_sites_solution_hydrogens geom
_atom_sites_solution_primary direct
_atom_sites_solution_secondary difmap
_audit_creation_method SHELXL
_cell_angle_alpha 90.00
_cell_angle_beta 91.36(2)
_cell_angle_gamma 90.00
_cell_formula_units_Z 4
_cell_length_a 10.667(3)
_cell_length_b 11.154(2)
_cell_length_c 30.814(4)
_cell_measurement_reflns_used 52
_cell_measurement_temperature 293(2)
_cell_measurement_theta_max 11.4
_cell_measurement_theta_min 5.6
_cell_volume 3665.2(13)
_computing_cell_refinement 'XSCANS (Fait, 1991)'
_computing_data_collection 'XSCANS (Fait, 1991)'
_computing_data_reduction 'XSCANS (Fait, 1991)'
_computing_molecular_graphics 'SHELXLTL/PC ver5.0(Sheldrick, 1996)'
_computing_publication_material 'SHELXLTL/PC ver5.0(Sheldrick, 1996)'
_computing_structure_refinement 'SHELXLTL/PC ver5.0(Sheldrick, 1996)'
_computing_structure_solution 'SHELXS-86 (Sheldrick, 1990)'
_diffrn_ambient_temperature 293(2)
_diffrn_measurement_device 'Siemens P4 diffractometer'
_diffrn_measurement_method 'omega scans'
_diffrn_radiation_monochromator graphite
_diffrn_radiation_source 'fine-focus sealed tube'
_diffrn_radiation_type MoK\a
_diffrn_radiation_wavelength 0.71073
_diffrn_reflns_av_R_equivalents 0.0000
_diffrn_reflns_av_sigmaI/netI 0.0725
_diffrn_reflns_limit_h_max 12
_diffrn_reflns_limit_h_min -12
_diffrn_reflns_limit_k_max 13
_diffrn_reflns_limit_k_min 0
_diffrn_reflns_limit_l_max 38
_diffrn_reflns_limit_l_min 0
_diffrn_reflns_number 7577
_diffrn_reflns_theta_max 29.99
_diffrn_reflns_theta_min 2.64
_diffrn_standards_decay_% <1
_diffrn_standards_interval_count 100
_diffrn_standards_number 3
_exptl_absorpt_coefficient_mu 0.944
_exptl_absorpt_correction_T_max 0.81
_exptl_absorpt_correction_T_min 0.65
_exptl_absorpt_correction_type 'semi-empirical based on psi scan data'
_exptl_crystal_colour orange
_exptl_crystal_density_diffrn 1.539
_exptl_crystal_density_meas ?
_exptl_crystal_description block
_exptl_crystal_F_000 1720
_exptl_crystal_size_max 0.60
_exptl_crystal_size_mid 0.33
_exptl_crystal_size_min 0.18
_refine_diff_density_max 0.709
_refine_diff_density_min -0.574
_refine_diff_density_rms 0.082
_refine_ls_extinction_method none
_refine_ls_goodness_of_fit_all 1.031
_refine_ls_goodness_of_fit_obs 1.151
_refine_ls_hydrogen_treatment constr
_refine_ls_matrix_type full
_refine_ls_number_parameters 415
_refine_ls_number_reflns 7577
_refine_ls_number_restraints 0
_refine_ls_restrained_S_all 1.031
_refine_ls_restrained_S_obs 1.151
_refine_ls_R_factor_all 0.0943
_refine_ls_R_factor_obs 0.0519
_refine_ls_shift/esd_max 0.002
_refine_ls_shift/esd_mean 0.000
_refine_ls_structure_factor_coef Fsqd
_refine_ls_weighting_details 'w=1/[\s^2^(Fo^2^)+(0.0430P)^2^+2.3300P] where P=(Fo^2^+2Fc^2^)/3'
_refine_ls_weighting_scheme calc
_refine_ls_wR_factor_all 0.1218
_refine_ls_wR_factor_obs 0.1046
_reflns_number_observed 4629
_reflns_number_total 7577
_reflns_observed_criterion >2sigma(I)
_cod_data_source_file g802646sup1.cif
_cod_data_source_block rk9424_(3a)
_cod_depositor_comments
;
The following automatic conversions were performed:

'_symmetry_cell_setting' value 'Monoclinic' changed to 'monoclinic'
according to /home/saulius/struct/CIF-dictionaries/cif_core.dic
dictionary named 'cif_core.dic' version 2.4.2 from 2011-04-26.

Automatic conversion script
Id: cif_fix_values 1891 2012-01-12 08:04:46Z andrius 

The following automatic conversions were performed:

'_exptl_crystal_density_meas' value 'not measured' was changed to '?'
- the value is perceived as not measured.

Automatic conversion script
Id: cif_fix_values 3008 2015-01-20 13:52:24Z robertas 

The following automatic conversions were performed:

'_refine_ls_weighting_scheme' value 'calc
w=1/[\s^2^(Fo^2^)+(0.0430P)^2^+2.3300P] where P=(Fo^2^+2Fc^2^)/3' was
changed to 'calc'. New tag '_refine_ls_weighting_details' was
created. The value of the new tag was set to
'w=1/[\s^2^(Fo^2^)+(0.0430P)^2^+2.3300P] where P=(Fo^2^+2Fc^2^)/3'.

Automatic conversion script
Id: cif_fix_values 3143 2015-03-26 13:38:13Z robertas 
;
_cod_original_sg_symbol_H-M P2(1)/n
_cod_database_code 7028119

loop_
_symmetry_equiv_pos_as_xyz
'x, y, z'
'-x+1/2, y+1/2, -z+1/2'
'-x, -y, -z'
'x-1/2, -y-1/2, z-1/2'

loop_
_atom_site_aniso_label
_atom_site_aniso_U_11
_atom_site_aniso_U_22
_atom_site_aniso_U_33
_atom_site_aniso_U_23
_atom_site_aniso_U_13
_atom_site_aniso_U_12
Ru1 0.0446(2) 0.0326(2) 0.0308(2) -0.0012(2) 0.00213(14) -0.0008(2)
P1 0.0570(8) 0.0363(6) 0.0334(5) -0.0007(5) 0.0089(5) -0.0029(6)
O1 0.043(2) 0.038(2) 0.0395(15) -0.0037(15) 0.0001(13) 0.001(2)
C1 0.039(3) 0.044(3) 0.035(2) -0.003(2) 0.005(2) 0.000(2)
O2 0.064(2) 0.059(2) 0.046(2) 0.004(2) -0.017(2) 0.000(2)
C2 0.047(3) 0.039(2) 0.034(2) -0.001(2) 0.000(2) 0.001(2)
C3 0.083(4) 0.053(3) 0.045(3) 0.006(2) 0.001(3) -0.014(3)
N1 0.047(2) 0.031(2) 0.036(2) -0.0007(15) 0.002(2) -0.005(2)
C4 0.059(3) 0.038(3) 0.046(3) -0.001(2) 0.005(3) -0.009(2)
O3 0.090(3) 0.047(2) 0.043(2) -0.007(2) -0.005(2) 0.002(2)
C5 0.096(5) 0.040(3) 0.064(3) -0.003(2) 0.000(3) 0.005(3)
C11 0.066(3) 0.046(3) 0.045(2) 0.005(2) 0.011(2) -0.010(3)
C12 0.074(4) 0.050(3) 0.054(3) -0.005(3) -0.006(3) -0.010(3)
C13 0.109(6) 0.058(4) 0.067(4) -0.011(3) -0.016(4) -0.015(4)
C14 0.101(6) 0.079(5) 0.099(5) 0.012(4) -0.016(5) -0.050(5)
C15 0.088(6) 0.094(6) 0.130(7) 0.009(5) 0.034(5) -0.041(5)
C16 0.086(5) 0.068(4) 0.103(5) -0.016(4) 0.037(4) -0.020(4)
C21 0.047(3) 0.041(3) 0.041(2) 0.002(2) 0.011(2) -0.006(2)
C22 0.072(4) 0.048(3) 0.052(3) -0.007(2) 0.007(3) 0.010(3)
C23 0.069(4) 0.053(3) 0.066(3) -0.016(3) 0.008(3) 0.008(3)
C24 0.056(4) 0.058(3) 0.082(4) -0.001(3) 0.008(3) 0.011(3)
C25 0.046(3) 0.097(5) 0.062(3) 0.019(3) 0.009(3) 0.013(3)
C26 0.051(3) 0.076(4) 0.047(3) -0.005(3) 0.012(3) 0.003(3)
C31 0.074(4) 0.040(3) 0.034(2) -0.001(2) 0.013(2) 0.013(3)
C32 0.088(4) 0.056(3) 0.038(3) -0.003(2) 0.000(3) 0.020(3)
C33 0.105(5) 0.086(5) 0.040(3) -0.013(3) -0.010(3) 0.028(4)
C34 0.130(7) 0.106(6) 0.034(3) -0.003(3) 0.008(4) 0.055(5)
C35 0.137(7) 0.068(4) 0.055(4) 0.022(3) 0.039(4) 0.042(5)
C36 0.109(5) 0.047(3) 0.053(3) 0.015(3) 0.024(3) 0.014(4)
C41 0.045(3) 0.056(3) 0.058(3) -0.004(3) -0.003(3) -0.003(3)
C42 0.055(3) 0.054(3) 0.039(2) 0.002(2) -0.003(2) 0.010(3)
C43 0.053(3) 0.040(3) 0.058(3) 0.008(2) 0.000(2) 0.010(2)
C44 0.054(3) 0.048(3) 0.055(3) -0.014(2) 0.000(3) 0.011(3)
C45 0.045(3) 0.068(3) 0.039(2) -0.008(2) 0.006(2) 0.018(3)
C46 0.048(3) 0.058(3) 0.051(3) 0.006(2) 0.009(2) 0.006(3)
C47 0.064(4) 0.077(4) 0.084(4) 0.000(3) -0.012(3) -0.022(4)
C48 0.084(4) 0.053(3) 0.078(4) 0.018(3) -0.005(3) 0.008(3)
C49 0.067(4) 0.100(5) 0.047(3) -0.012(3) 0.013(3) 0.015(4)
C6 0.104(5) 0.067(4) 0.053(3) -0.001(3) 0.003(3) 0.020(4)
Cl1 0.154(2) 0.0793(12) 0.0661(9) 0.0046(9) 0.0058(11) -0.0100(13)
Cl2 0.1010(14) 0.0754(12) 0.149(2) -0.0106(12) -0.0398(13) 0.0166(11)
Cl3 0.0856(13) 0.110(2) 0.138(2) 0.0348(14) -0.0091(12) -0.0039(12)
C7 0.053(3) 0.072(4) 0.106(5) 0.013(4) -0.007(3) 0.004(3)
Cl4 0.0957(14) 0.0731(12) 0.145(2) 0.0102(12) 0.0038(13) -0.0101(11)
Cl5 0.098(2) 0.106(2) 0.188(2) -0.039(2) 0.011(2) 0.0070(13)
Cl6 0.141(2) 0.182(3) 0.162(2) 0.098(2) -0.066(2) -0.058(2)

loop_
_atom_site_label
_atom_site_type_symbol
_atom_site_fract_x
_atom_site_fract_y
_atom_site_fract_z
_atom_site_U_iso_or_equiv
_atom_site_thermal_displace_type
_atom_site_occupancy
_atom_site_calc_flag
_atom_site_refinement_flags
Ru1 Ru 0.13951(4) 0.17895(3) 0.153300(11) 0.03597(11) Uani 1 d .
P1 P 0.30804(13) 0.19385(11) 0.10561(4) 0.0421(3) Uani 1 d .
O1 O 0.2777(3) 0.1806(3) 0.20253(9) 0.0401(7) Uani 1 d .
C1 C 0.2806(4) 0.0846(4) 0.22571(14) 0.0394(11) Uani 1 d .
O2 O 0.3404(3) 0.0744(3) 0.26014(10) 0.0565(9) Uani 1 d .
C2 C 0.2045(4) -0.0179(4) 0.20708(14) 0.0404(11) Uani 1 d .
C3 C 0.1600(5) -0.1015(5) 0.2323(2) 0.0605(15) Uani 1 d .
H3A H 0.1760(5) -0.0991(5) 0.2630(2) 0.080 Uiso 1 d R
H3B H 0.1111(5) -0.1656(5) 0.2197(2) 0.080 Uiso 1 d R
N1 N 0.1784(4) -0.0030(3) 0.16227(11) 0.0380(9) Uani 1 d .
C4 C 0.1815(5) -0.0916(4) 0.1334(2) 0.0475(12) Uani 1 d .
O3 O 0.1509(4) -0.0774(3) 0.09439(10) 0.0599(10) Uani 1 d .
C5 C 0.2324(6) -0.2133(4) 0.1462(2) 0.067(2) Uani 1 d .
H5A H 0.2266(6) -0.2660(4) 0.1216(2) 0.080 Uiso 1 d R
H5B H 0.3186(6) -0.2056(4) 0.1555(2) 0.080 Uiso 1 d R
H5C H 0.1846(6) -0.2457(4) 0.1694(2) 0.080 Uiso 1 d R
C11 C 0.4170(5) 0.3167(5) 0.11866(15) 0.0523(12) Uani 1 d .
C12 C 0.3822(6) 0.4095(5) 0.1448(2) 0.0594(14) Uani 1 d .
H12A H 0.3038(6) 0.4116(5) 0.1565(2) 0.080 Uiso 1 d R
C13 C 0.4644(7) 0.5035(5) 0.1531(2) 0.078(2) Uani 1 d .
H13A H 0.4390(7) 0.5679(5) 0.1716(2) 0.080 Uiso 1 d R
C14 C 0.5802(8) 0.5034(7) 0.1358(2) 0.093(2) Uani 1 d .
H14A H 0.6363(8) 0.5689(7) 0.1417(2) 0.080 Uiso 1 d R
C15 C 0.6177(7) 0.4113(7) 0.1107(3) 0.104(3) Uani 1 d .
H15A H 0.6992(7) 0.4124(7) 0.0981(3) 0.080 Uiso 1 d R
C16 C 0.5364(6) 0.3180(6) 0.1020(2) 0.085(2) Uani 1 d .
H16A H 0.5618(6) 0.2535(6) 0.0836(2) 0.080 Uiso 1 d R
C21 C 0.4174(5) 0.0671(4) 0.10428(14) 0.0426(11) Uani 1 d .
C22 C 0.4446(5) 0.0056(5) 0.0666(2) 0.0574(14) Uani 1 d .
H22A H 0.4015(5) 0.0307(5) 0.0395(2) 0.080 Uiso 1 d R
C23 C 0.5289(5) -0.0872(5) 0.0675(2) 0.0626(15) Uani 1 d .
H23A H 0.5464(5) -0.1287(5) 0.0410(2) 0.080 Uiso 1 d R
C24 C 0.5855(5) -0.1221(5) 0.1058(2) 0.065(2) Uani 1 d .
H24A H 0.6439(5) -0.1876(5) 0.1061(2) 0.080 Uiso 1 d R
C25 C 0.5614(5) -0.0626(6) 0.1433(2) 0.068(2) Uani 1 d .
H25A H 0.6024(5) -0.0865(6) 0.1700(2) 0.080 Uiso 1 d R
C26 C 0.4787(5) 0.0333(5) 0.1426(2) 0.0576(14) Uani 1 d .
H26A H 0.4612(5) 0.0748(5) 0.1690(2) 0.080 Uiso 1 d R
C31 C 0.2623(5) 0.2197(4) 0.04865(14) 0.0491(13) Uani 1 d .
C32 C 0.1760(6) 0.1415(5) 0.0293(2) 0.061(2) Uani 1 d .
H32A H 0.1432(6) 0.0743(5) 0.0469(2) 0.080 Uiso 1 d R
C33 C 0.1344(7) 0.1590(6) -0.0130(2) 0.077(2) Uani 1 d .
H33A H 0.0741(7) 0.1052(6) -0.0261(2) 0.080 Uiso 1 d R
C34 C 0.1784(8) 0.2538(8) -0.0360(2) 0.090(2) Uani 1 d .
H34A H 0.1497(8) 0.2662(8) -0.0655(2) 0.080 Uiso 1 d R
C35 C 0.2635(8) 0.3303(6) -0.0182(2) 0.086(2) Uani 1 d .
H35A H 0.2950(8) 0.3965(6) -0.0346(2) 0.080 Uiso 1 d R
C36 C 0.3078(6) 0.3146(5) 0.0249(2) 0.069(2) Uani 1 d .
H36A H 0.3680(6) 0.3684(5) 0.0380(2) 0.080 Uiso 1 d R
C41 C -0.0580(5) 0.1430(5) 0.1344(2) 0.0533(13) Uani 1 d .
C42 C -0.0154(5) 0.2383(5) 0.10953(15) 0.0493(12) Uani 1 d .
H42A H -0.0120(5) 0.2247(5) 0.07732(15) 0.080 Uiso 1 d R
C43 C 0.0368(5) 0.3434(4) 0.1289(2) 0.0501(12) Uani 1 d .
C44 C 0.0480(5) 0.3491(5) 0.1740(2) 0.0521(13) Uani 1 d .
H44A H 0.0978(5) 0.4119(5) 0.1870(2) 0.080 Uiso 1 d R
C45 C 0.0034(5) 0.2553(5) 0.20015(15) 0.0509(13) Uani 1 d .
C46 C -0.0508(5) 0.1546(5) 0.1807(2) 0.0521(13) Uani 1 d .
H46A H -0.0675(5) 0.0855(5) 0.1982(2) 0.080 Uiso 1 d R
C47 C -0.1153(6) 0.0333(5) 0.1146(2) 0.075(2) Uani 1 d .
H47A H -0.2041(6) 0.0444(5) 0.1106(2) 0.080 Uiso 1 d R
H47B H -0.0780(6) 0.0201(5) 0.0870(2) 0.080 Uiso 1 d R
H47C H -0.0999(6) -0.0350(5) 0.1330(2) 0.080 Uiso 1 d R
C48 C 0.0734(6) 0.4484(5) 0.1001(2) 0.072(2) Uani 1 d .
H48A H 0.0032(6) 0.5015(5) 0.0963(2) 0.080 Uiso 1 d R
H48B H 0.1418(6) 0.4908(5) 0.1139(2) 0.080 Uiso 1 d R
H48C H 0.0988(6) 0.4195(5) 0.0724(2) 0.080 Uiso 1 d R
C49 C 0.0194(6) 0.2635(6) 0.2487(2) 0.071(2) Uani 1 d .
H49A H -0.0525(6) 0.3008(6) 0.2612(2) 0.080 Uiso 1 d R
H49B H 0.0293(6) 0.1841(6) 0.2603(2) 0.080 Uiso 1 d R
H49C H 0.0929(6) 0.3100(6) 0.2557(2) 0.080 Uiso 1 d R
C6 C 0.2346(6) 0.7298(6) 0.0230(2) 0.074(2) Uani 1 d .
H6A H 0.2050(6) 0.7727(6) 0.0477(2) 0.080 Uiso 1 d R
Cl1 Cl 0.2717(2) 0.8332(2) -0.01748(5) 0.0997(6) Uani 1 d .
Cl2 Cl 0.3665(2) 0.6454(2) 0.03903(7) 0.1092(7) Uani 1 d .
Cl3 Cl 0.1176(2) 0.6330(2) 0.00426(7) 0.1113(7) Uani 1 d .
C7 C 0.8889(6) 0.6670(6) 0.2322(2) 0.077(2) Uani 1 d .
H7A H 0.9764(6) 0.6468(6) 0.2335(2) 0.080 Uiso 1 d R
Cl4 Cl 0.8019(2) 0.5357(2) 0.23579(7) 0.1044(6) Uani 1 d .
Cl5 Cl 0.8560(2) 0.7599(2) 0.27608(9) 0.1309(8) Uani 1 d .
Cl6 Cl 0.8558(2) 0.7388(3) 0.18350(9) 0.1627(12) Uani 1 d .

loop_
_atom_type_symbol
_atom_type_description
_atom_type_scat_dispersion_real
_atom_type_scat_dispersion_imag
_atom_type_scat_source
C C 0.0033 0.0016 'International Tables Vol C Tables 4.2.6.8 and 6.1.1.4'
H H 0.0000 0.0000 'International Tables Vol C Tables 4.2.6.8 and 6.1.1.4'
Cl Cl 0.1484 0.1585 'International Tables Vol C Tables 4.2.6.8 and 6.1.1.4'
N N 0.0061 0.0033 'International Tables Vol C Tables 4.2.6.8 and 6.1.1.4'
O O 0.0106 0.0060 'International Tables Vol C Tables 4.2.6.8 and 6.1.1.4'
P P 0.1023 0.0942 'International Tables Vol C Tables 4.2.6.8 and 6.1.1.4'
Ru Ru -1.2594 0.8363 'International Tables Vol C Tables 4.2.6.8 and 6.1.1.4'

loop_
_geom_angle_atom_site_label_1
_geom_angle_atom_site_label_2
_geom_angle_atom_site_label_3
_geom_angle
N1 Ru1 O1 77.15(13)
N1 Ru1 C41 92.5(2)
O1 Ru1 C41 147.6(2)
N1 Ru1 C42 121.0(2)
O1 Ru1 C42 160.9(2)
C41 Ru1 C42 36.7(2)
N1 Ru1 C46 90.7(2)
O1 Ru1 C46 111.04(15)
C41 Ru1 C46 37.6(2)
C42 Ru1 C46 66.0(2)
N1 Ru1 C44 151.0(2)
O1 Ru1 C44 95.2(2)
C41 Ru1 C44 79.0(2)
C42 Ru1 C44 66.1(2)
C46 Ru1 C44 65.7(2)
N1 Ru1 C45 114.5(2)
O1 Ru1 C45 89.19(15)
C41 Ru1 C45 67.1(2)
C42 Ru1 C45 78.0(2)
C46 Ru1 C45 36.3(2)
C44 Ru1 C45 36.8(2)
N1 Ru1 C43 158.0(2)
O1 Ru1 C43 124.3(2)
C41 Ru1 C43 66.9(2)
C42 Ru1 C43 37.1(2)
C46 Ru1 C43 77.6(2)
C44 Ru1 C43 36.2(2)
C45 Ru1 C43 65.7(2)
N1 Ru1 P1 89.93(10)
O1 Ru1 P1 85.20(9)
C41 Ru1 P1 125.86(14)
C42 Ru1 P1 99.73(13)
C46 Ru1 P1 163.45(13)
C44 Ru1 P1 117.61(14)
C45 Ru1 P1 153.1(2)
C43 Ru1 P1 96.12(13)
C31 P1 C21 104.7(2)
C31 P1 C11 104.2(2)
C21 P1 C11 100.4(2)
C31 P1 Ru1 114.8(2)
C21 P1 Ru1 117.08(15)
C11 P1 Ru1 113.9(2)
C1 O1 Ru1 113.7(3)
O2 C1 O1 124.1(4)
O2 C1 C2 121.5(4)
O1 C1 C2 114.5(4)
C3 C2 N1 126.7(4)
C3 C2 C1 120.9(4)
N1 C2 C1 112.0(4)
C4 N1 C2 124.0(4)
C4 N1 Ru1 129.9(3)
C2 N1 Ru1 106.1(3)
O3 C4 N1 122.6(4)
O3 C4 C5 116.7(4)
N1 C4 C5 120.5(4)
C12 C11 C16 118.3(5)
C12 C11 P1 121.0(4)
C16 C11 P1 120.7(4)
C11 C12 C13 120.1(6)
C14 C13 C12 120.2(6)
C15 C14 C13 120.7(7)
C14 C15 C16 119.4(7)
C15 C16 C11 121.2(6)
C22 C21 C26 118.3(5)
C22 C21 P1 123.1(4)
C26 C21 P1 118.5(4)
C23 C22 C21 120.5(5)
C24 C23 C22 120.4(5)
C25 C24 C23 120.3(6)
C24 C25 C26 119.7(5)
C25 C26 C21 120.7(5)
C36 C31 C32 119.4(5)
C36 C31 P1 122.6(4)
C32 C31 P1 118.0(4)
C33 C32 C31 120.7(6)
C34 C33 C32 119.6(7)
C35 C34 C33 121.0(6)
C34 C35 C36 120.7(6)
C31 C36 C35 118.6(6)
C42 C41 C46 117.9(5)
C42 C41 C47 122.5(5)
C46 C41 C47 119.5(5)
C42 C41 Ru1 71.6(3)
C46 C41 Ru1 72.1(3)
C47 C41 Ru1 129.5(4)
C41 C42 C43 121.8(4)
C41 C42 Ru1 71.6(3)
C43 C42 Ru1 73.2(3)
C44 C43 C42 118.7(4)
C44 C43 C48 121.8(5)
C42 C43 C48 119.5(5)
C44 C43 Ru1 71.1(3)
C42 C43 Ru1 69.7(3)
C48 C43 Ru1 133.5(4)
C43 C44 C45 120.9(5)
C43 C44 Ru1 72.8(3)
C45 C44 Ru1 71.8(3)
C46 C45 C44 119.6(4)
C46 C45 C49 121.0(5)
C44 C45 C49 119.4(5)
C46 C45 Ru1 71.6(3)
C44 C45 Ru1 71.4(3)
C49 C45 Ru1 127.2(4)
C45 C46 C41 121.0(5)
C45 C46 Ru1 72.1(3)
C41 C46 Ru1 70.3(3)
Cl3 C6 Cl1 110.2(3)
Cl3 C6 Cl2 109.0(3)
Cl1 C6 Cl2 111.2(4)
Cl6 C7 Cl4 110.3(4)
Cl6 C7 Cl5 110.9(4)
Cl4 C7 Cl5 109.5(4)

loop_
_geom_bond_atom_site_label_1
_geom_bond_atom_site_label_2
_geom_bond_distance
Ru1 N1 2.088(4)
Ru1 O1 2.090(3)
Ru1 C41 2.209(5)
Ru1 C42 2.210(5)
Ru1 C46 2.233(5)
Ru1 C44 2.235(5)
Ru1 C45 2.239(5)
Ru1 C43 2.257(5)
Ru1 P1 2.3545(13)
P1 C31 1.833(5)
P1 C21 1.834(5)
P1 C11 1.835(5)
O1 C1 1.287(5)
C1 O2 1.230(5)
C1 C2 1.507(6)
C2 C3 1.310(6)
C2 N1 1.412(5)
N1 C4 1.331(6)
C4 O3 1.248(5)
C4 C5 1.511(7)
C11 C12 1.368(7)
C11 C16 1.384(8)
C12 C13 1.387(8)
C13 C14 1.357(9)
C14 C15 1.353(10)
C15 C16 1.376(9)
C21 C22 1.386(6)
C21 C26 1.388(7)
C22 C23 1.371(7)
C23 C24 1.371(7)
C24 C25 1.361(8)
C25 C26 1.386(8)
C31 C36 1.381(7)
C31 C32 1.392(7)
C32 C33 1.381(7)
C33 C34 1.363(9)
C34 C35 1.353(10)
C35 C36 1.412(8)
C41 C42 1.393(7)
C41 C46 1.432(6)
C41 C47 1.492(7)
C42 C43 1.422(7)
C43 C44 1.394(6)
C43 C48 1.525(7)
C44 C45 1.411(7)
C45 C46 1.393(7)
C45 C49 1.506(6)
C6 Cl3 1.739(7)
C6 Cl1 1.750(6)
C6 Cl2 1.754(6)
C7 Cl6 1.730(6)
C7 Cl4 1.738(6)
C7 Cl5 1.746(7)
